data_7701111
loop_
_publ_author_name
'Mencel, K.'
'Starynowicz, P.'
'Siczek, M.'
'Piecha-Bisiorek, A'
'Jakubas, R.'
'Medycki, W.'

_publ_section_title
;
 Symmetry breaking structural phase transitions, dielectric properties and
 molecular motions of formamidinium cations in 1D and 2D hybrid compounds:
 (NH<sub>2</sub>CHNH<sub>2</sub>)<sub>3</sub>[Bi<sub>2</sub>Cl<sub>9</sub>]
 and
 (NH<sub>2</sub>CHNH<sub>2</sub>)<sub>3</sub>[Bi<sub>2</sub>Br<sub>9</sub>].
;
_journal_issue 39
_journal_name_full 'Dalton transactions (Cambridge, England : 2003)'
_journal_page_first 14829
_journal_page_last 14838
_journal_paper_doi 10.1039/c9dt02916h
_journal_volume 48
_journal_year 2019
_chemical_formula_moiety 'Bi2 Br9, 3(C H5 N2)'
_chemical_formula_sum 'C3 H15 Bi2 Br9 N6'
_chemical_formula_weight 1272.36
_space_group_crystal_system trigonal
_space_group_IT_number 164
_space_group_name_Hall '-P 3 2"'
_space_group_name_H-M_alt 'P -3 m 1'
_symmetry_space_group_name_Hall '-P 3 2"'
_symmetry_space_group_name_H-M 'P -3 m 1'
_atom_sites_solution_hydrogens difmap
_audit_creation_method SHELXL-2018/1
_audit_update_record
;
2019-06-04 deposited with the CCDC.    2019-09-09 downloaded from the CCDC.
;
_cell_angle_alpha 90
_cell_angle_beta 90
_cell_angle_gamma 120
_cell_formula_units_Z 1
_cell_length_a 8.366(7)
_cell_length_b 8.366(7)
_cell_length_c 10.183(9)
_cell_measurement_reflns_used 391
_cell_measurement_temperature 210(2)
_cell_measurement_theta_max 19.8210
_cell_measurement_theta_min 3.4310
_cell_volume 617.2(9)
_computing_structure_refinement 'SHELXL-2018/1 (Sheldrick, 2018)'
_diffrn_ambient_temperature 210(2)
_diffrn_measured_fraction_theta_full 0.991
_diffrn_measured_fraction_theta_max 0.991
_diffrn_measurement_device_type 'KUMA KM4 with Sapphire CCD detector'
_diffrn_measurement_method /w
_diffrn_radiation_type MoK\a
_diffrn_radiation_wavelength 0.71073
_diffrn_reflns_av_R_equivalents 0.0810
_diffrn_reflns_av_unetI/netI 0.0599
_diffrn_reflns_Laue_measured_fraction_full 0.991
_diffrn_reflns_Laue_measured_fraction_max 0.991
_diffrn_reflns_limit_h_max 4
_diffrn_reflns_limit_h_min -9
_diffrn_reflns_limit_k_max 9
_diffrn_reflns_limit_k_min -6
_diffrn_reflns_limit_l_max 12
_diffrn_reflns_limit_l_min -10
_diffrn_reflns_number 1295
_diffrn_reflns_point_group_measured_fraction_full 0.991
_diffrn_reflns_point_group_measured_fraction_max 0.991
_diffrn_reflns_theta_full 24.938
_diffrn_reflns_theta_max 24.938
_diffrn_reflns_theta_min 2.811
_exptl_absorpt_coefficient_mu 28.800
_exptl_absorpt_correction_T_max 0.223
_exptl_absorpt_correction_T_min 0.052
_exptl_absorpt_correction_type analytical
_exptl_absorpt_process_details
;
CrysAlisPro 1.171.40.8b (Rigaku Oxford Diffraction, 2018)
Analytical numeric absorption correction using a multifaceted crystal
            model based on expressions derived by R.C. Clark & J.S. Reid.
(Clark, R. C. & Reid, J. S. (1995). Acta Cryst. A51, 887-897)
Empirical absorption correction using spherical harmonics,
 implemented in SCALE3 ABSPACK scaling algorithm.
;
_exptl_crystal_colour yellow
_exptl_crystal_density_diffrn 3.423
_exptl_crystal_description block
_exptl_crystal_F_000 556
_exptl_crystal_size_max 0.16
_exptl_crystal_size_mid 0.14
_exptl_crystal_size_min 0.07
_refine_diff_density_max 1.667
_refine_diff_density_min -0.637
_refine_diff_density_rms 0.171
_refine_ls_extinction_method none
_refine_ls_goodness_of_fit_ref 1.037
_refine_ls_hydrogen_treatment constr
_refine_ls_matrix_type full
_refine_ls_number_parameters 34
_refine_ls_number_reflns 444
_refine_ls_number_restraints 6
_refine_ls_restrained_S_all 1.030
_refine_ls_R_factor_all 0.0909
_refine_ls_R_factor_gt 0.0513
_refine_ls_shift/su_max 0.000
_refine_ls_shift/su_mean 0.000
_refine_ls_structure_factor_coef Fsqd
_refine_ls_weighting_details 'w=1/[\s^2^(Fo^2^)+(0.0356P)^2^] where P=(Fo^2^+2Fc^2^)/3'
_refine_ls_weighting_scheme calc
_refine_ls_wR_factor_gt 0.1045
_refine_ls_wR_factor_ref 0.1226
_reflns_Friedel_coverage 0.000
_reflns_number_gt 270
_reflns_number_total 444
_reflns_threshold_expression 'I > 2\s(I)'
_cod_data_source_file c9dt02916h3.cif
_cod_data_source_block forbibr210a
_cod_depositor_comments 'Adding full bibliography for 7701109--7701113.cif.'
_cod_original_cell_volume 617.2(12)
_cod_database_code 7701111
_shelx_shelxl_version_number 2018/1
_shelx_space_group_comment
;
The symmetry employed for this shelxl refinement is uniquely defined
by the following loop, which should always be used as a source of
symmetry information in preference to the above space-group names.
They are only intended as comments.
;

loop_
_symmetry_equiv_pos_as_xyz
'x, y, z'
'-y, x-y, z'
'-x+y, -x, z'
'x-y, -y, -z'
'-x, -x+y, -z'
'y, x, -z'
'-x, -y, -z'
'y, -x+y, -z'
'x-y, x, -z'
'-x+y, y, z'
'x, x-y, z'
'-y, -x, z'

loop_
_atom_site_label
_atom_site_type_symbol
_atom_site_fract_x
_atom_site_fract_y
_atom_site_fract_z
_atom_site_U_iso_or_equiv
_atom_site_adp_type
_atom_site_occupancy
_atom_site_site_symmetry_order
_atom_site_calc_flag
_atom_site_refinement_flags_posn
_atom_site_refinement_flags_adp
_atom_site_refinement_flags_occupancy
Bi Bi 0.666667 0.333333 0.32163(13) 0.0943(7) Uani 1 6 d S T P
Br1 Br 0.500000 0.000000 0.500000 0.1244(13) Uani 1 4 d S T P
Br2 Br 0.8216(2) 0.1784(2) 0.1731(3) 0.1574(13) Uani 1 2 d S T P
C11 C 0.333333 -0.333333 0.177(6) 0.25(4) Uani 1 6 d DS T P
H11 H 0.353445 -0.382687 0.257294 0.304 Uiso 0.1667 1 d R U P
N11 N 0.254(2) -0.254(2) 0.212(6) 0.28(5) Uiso 0.3333 2 d DS . P
H111 H 0.208162 -0.208164 0.147670 0.332 Uiso 0.3333 2 d R U P
H112 H 0.272487 -0.196439 0.288118 0.332 Uiso 0.1667 1 d R U P
N21 N 0.314(5) -0.471(4) 0.122(5) 0.12(3) Uiso 0.1667 1 d D . P
H211 H 0.275363 -0.479385 0.041058 0.147 Uiso 0.1667 1 d R U P
H212 H 0.355343 -0.541862 0.148636 0.147 Uiso 0.1667 1 d R U P
C12 C -0.016(4) 0.016(4) 0.516(5) 0.17(3) Uiso 0.1667 2 d DS . P
H12 H 0.053997 -0.009087 0.580286 0.207 Uiso 0.0833 1 d R U P
N12 N 0.061(7) 0.030(4) 0.413(5) 0.25(8) Uiso 0.1667 2 d DS . P
H12A H 0.000089 0.000000 0.341126 0.295 Uiso 0.5 6 d R U P
H12B H 0.158148 0.004781 0.409529 0.295 Uiso 0.0833 1 d R U P
N22 N -0.141(6) 0.018(10) 0.572(4) 0.12(5) Uiso 0.0833 1 d D . P
H22A H -0.220122 0.034921 0.527548 0.139 Uiso 0.0833 1 d R U P
H22B H -0.150112 0.006282 0.656711 0.139 Uiso 0.0833 1 d R U P

loop_
_atom_site_aniso_label
_atom_site_aniso_U_11
_atom_site_aniso_U_22
_atom_site_aniso_U_33
_atom_site_aniso_U_23
_atom_site_aniso_U_13
_atom_site_aniso_U_12
Bi 0.0906(8) 0.0906(8) 0.1018(11) 0.000 0.000 0.0453(4)
Br1 0.124(2) 0.080(2) 0.155(3) 0.014(2) 0.0072(10) 0.0399(10)
Br2 0.181(2) 0.181(2) 0.141(2) -0.0257(9) 0.0257(9) 0.114(3)
C11 0.15(4) 0.15(4) 0.46(14) 0.000 0.000 0.075(19)

loop_
_atom_type_symbol
_atom_type_description
_atom_type_scat_dispersion_real
_atom_type_scat_dispersion_imag
_atom_type_scat_source
C C 0.0033 0.0016 'International Tables Vol C Tables 4.2.6.8 and 6.1.1.4'
H H 0.0000 0.0000 'International Tables Vol C Tables 4.2.6.8 and 6.1.1.4'
N N 0.0061 0.0033 'International Tables Vol C Tables 4.2.6.8 and 6.1.1.4'
Br Br -0.2901 2.4595 'International Tables Vol C Tables 4.2.6.8 and 6.1.1.4'
Bi Bi -4.1077 10.2566 'International Tables Vol C Tables 4.2.6.8 and 6.1.1.4'

loop_
_geom_angle_atom_site_label_1
_geom_angle_atom_site_label_2
_geom_angle_atom_site_label_3
_geom_angle
_geom_angle_site_symmetry_1
_geom_angle_site_symmetry_3
_geom_angle_publ_flag
Br2 Bi Br2 91.82(11) 3_665 . yes
Br2 Bi Br2 91.82(11) 2_655 . ?
Br2 Bi Br1 177.02(8) 3_665 2_655 ?
Br2 Bi Br1 90.25(7) 3_665 . yes
Br1 Bi Br1 87.60(6) 2_655 . yes
Br2 Bi Br1 90.25(7) 3_665 3_665 ?
Br2 Bi Br1 177.02(8) . 3_665 yes
Bi Br1 Bi 180.0 . 7_656 yes
N11 C11 N21 144(2) . . ?
N12 C12 N22 108(6) 2 . ?

loop_
_geom_bond_atom_site_label_1
_geom_bond_atom_site_label_2
_geom_bond_distance
_geom_bond_site_symmetry_2
_geom_bond_publ_flag
Bi Br2 2.707(3) 3_665 ?
Bi Br2 2.707(3) 2_655 ?
Bi Br2 2.707(3) . yes
Bi Br1 3.022(2) 2_655 ?
Bi Br1 3.022(2) . yes
Bi Br1 3.022(2) 3_665 ?
C11 N11 1.203(15) . ?
C11 N11 1.203(15) 3_655 ?
C11 N11 1.203(15) 2_545 ?
C11 N21 1.216(17) . ?
C11 N21 1.216(17) 3_655 ?
C11 N21 1.216(17) 11_545 ?
C11 N21 1.216(17) 10_655 ?
C11 N21 1.216(17) 2_545 ?
C11 N21 1.216(17) 12 ?
C11 H11 0.9704 . ?
C11 H11 0.9705 2_545 ?
C11 H11 0.9704 3_655 ?
C11 H11 0.9705 10_655 ?
C11 H11 0.9704 11_545 ?
C11 H11 0.9705 12 ?
N11 N21 1.02(6) 3_655 ?
N11 N21 1.02(6) 11_545 ?
N11 H111 0.9351 . ?
N11 H112 0.8841 . ?
N11 H112 0.8841 12 ?
N21 N21 0.82(7) 10_655 ?
N21 N21 1.32(6) 12 ?
N21 N21 1.87(5) 3_655 ?
N21 N21 1.87(5) 2_545 ?
N21 H211 0.8700 . ?
N21 H212 0.8700 . ?
C12 C12 0.39(11) 3 ?
C12 C12 0.39(11) 2 ?
C12 C12 0.39(8) 9_556 ?
C12 C12 0.39(8) 8_556 ?
C12 C12 0.56(11) 7_556 ?
C12 N12 0.82(8) 9_556 ?
C12 N12 0.82(8) 7_556 ?
C12 N12 0.98(7) 8_556 ?
C12 N12 1.07(5) 2 ?
C12 N22 1.20(2) 12 ?
C12 N22 1.20(2) . ?
C12 N12 1.20(2) 3 ?
C12 H12 0.9650 . ?
C12 H12 1.02(11) 7_556 ?
C12 H12 0.74(4) 2 ?
C12 H12 1.20(9) 8_556 ?
C12 H12 0.834(14) 3 ?
C12 H12 0.74(4) 10 ?
C12 H12 1.13(10) 5_556 ?
C12 H12 0.834(14) 11 ?
C12 H12 1.02(11) 6_556 ?
C12 H12 0.9650 12 ?
N12 N12 0.76(9) 3 ?
N12 N12 0.76(9) 2 ?
N12 N22 0.95(8) 7_556 ?
N12 N22 0.95(8) 5_556 ?
N12 N22 1.30(4) 6_556 ?
N12 N22 1.30(4) 8_556 ?
N12 H12A 0.8529 . ?
N12 H12B 0.9417 . ?
N12 H12B 0.9417 11 ?
N22 N22 1.03(11) 12 ?
N22 N22 1.48(15) 11 ?
N22 N22 1.48(9) 4_556 ?
N22 H22A 0.8700 . ?
N22 H22B 0.8700 . ?
